data_4088414
loop_
_publ_author_name
'Chambers, Geoffrey M.'
'Rauchfuss, Thomas B.'
'Arrigoni, Federica'
'Zampella, Giuseppe'

_publ_section_title
;
 Effect of Pyramidalization of the M2(SR)2Center: The Case of
 (C5H5)2Ni2(SR)2
;
_journal_issue 5
_journal_name_full Organometallics
_journal_page_first 836
_journal_paper_doi 10.1021/acs.organomet.6b00068
_journal_volume 35
_journal_year 2016
_chemical_formula_moiety '2(C9 H18 Ni3 S6), C H Cl3'
_chemical_formula_sum 'C19 H37 Cl3 Ni6 S12'
_chemical_formula_weight 1108.81
_space_group_crystal_system monoclinic
_space_group_IT_number 14
_space_group_name_Hall '-P 2ybc'
_space_group_name_H-M_alt 'P 1 21/c 1'
_atom_sites_solution_hydrogens geom
_audit_creation_date 2015-08-31
_audit_creation_method
; 
Olex2 1.2 
(compiled 2015.01.26 svn.r3150 for OlexSys, GUI svn.r4998) 
;
_cell_angle_alpha 90
_cell_angle_beta 108.5390(16)
_cell_angle_gamma 90
_cell_formula_units_Z 4
_cell_length_a 19.9835(10)
_cell_length_b 10.0573(5)
_cell_length_c 18.4519(8)
_cell_measurement_reflns_used 9350
_cell_measurement_temperature 102(2)
_cell_measurement_theta_max 25.353
_cell_measurement_theta_min 2.292
_cell_volume 3516.0(3)
_computing_cell_refinement 'SAINT V8.34A (Bruker, 2005)'
_computing_data_collection 'APEX2 V2013.10-0 (Bruker, 2013)'
_computing_data_reduction
; 
SAINT V8.34A, XPREP v2013/3, SADABS V2012/1, TWINABS V2012/1 
(Bruker, 2012 & 2013) 
;
_computing_molecular_graphics 'Olex2 (Dolomanov et al., 2009)'
_computing_publication_material 'Olex2 (Dolomanov et al., 2009)'
_computing_structure_refinement 'SHELX-2013-4 (Sheldrick, 2013)'
_computing_structure_solution 'SHELX-2013-4 (Sheldrick, 2013)'
_diffrn_ambient_temperature 102.28
_diffrn_measured_fraction_theta_full 1.000
_diffrn_measured_fraction_theta_max 0.993
_diffrn_measurement_device_type 'Bruker APEX-II CCD'
_diffrn_measurement_method '\f and \w scans'
_diffrn_radiation_type MoK\a
_diffrn_radiation_wavelength 0.71073
_diffrn_reflns_av_R_equivalents 0.0977
_diffrn_reflns_av_unetI/netI 0.0328
_diffrn_reflns_Laue_measured_fraction_full 1.000
_diffrn_reflns_Laue_measured_fraction_max 0.993
_diffrn_reflns_limit_h_max 24
_diffrn_reflns_limit_h_min -24
_diffrn_reflns_limit_k_max 12
_diffrn_reflns_limit_k_min -12
_diffrn_reflns_limit_l_max 21
_diffrn_reflns_limit_l_min -22
_diffrn_reflns_number 89920
_diffrn_reflns_point_group_measured_fraction_full 1.000
_diffrn_reflns_point_group_measured_fraction_max 0.993
_diffrn_reflns_theta_full 25.242
_diffrn_reflns_theta_max 25.486
_diffrn_reflns_theta_min 2.233
_diffrn_standards_number 0
_exptl_absorpt_coefficient_mu 4.105
_exptl_absorpt_correction_T_max 0.8592
_exptl_absorpt_correction_T_min 0.7384
_exptl_absorpt_correction_type multi-scan
_exptl_absorpt_process_details
; 
SADABS-2014/2 (Bruker,2014/2) was used for absorption correction. 
wR2(int) was 0.0758 before and 0.0601 after correction. 
The Ratio of minimum to maximum transmission is 0.8594. 
The \l/2 correction factor is 0.00150. 
;
_exptl_crystal_colour red
_exptl_crystal_colour_primary red
_exptl_crystal_density_diffrn 2.095
_exptl_crystal_description plate
_exptl_crystal_F_000 2248
_exptl_crystal_preparation
; 
The data crystal was mounted using oil (Parantone-N, Exxon) to a 
0.3 mm cryo-loop (Hampton Research) with the -1 0 0 scattering 
planes roughly normal to the spindle axis. 
;
_exptl_crystal_size_max 0.111
_exptl_crystal_size_mid 0.064
_exptl_crystal_size_min 0.063
_refine_diff_density_max 0.375
_refine_diff_density_min -0.362
_refine_diff_density_rms 0.074
_refine_ls_extinction_method none
_refine_ls_goodness_of_fit_ref 0.962
_refine_ls_hydrogen_treatment constr
_refine_ls_matrix_type full
_refine_ls_number_parameters 361
_refine_ls_number_reflns 6491
_refine_ls_number_restraints 0
_refine_ls_restrained_S_all 0.962
_refine_ls_R_factor_all 0.0312
_refine_ls_R_factor_gt 0.0180
_refine_ls_shift/su_max 0.002
_refine_ls_shift/su_mean 0.000
_refine_ls_structure_factor_coef Fsqd
_refine_ls_weighting_details 'w=1/[\s^2^(Fo^2^)+(0.0131P)^2^] where P=(Fo^2^+2Fc^2^)/3'
_refine_ls_weighting_scheme calc
_refine_ls_wR_factor_gt 0.0310
_refine_ls_wR_factor_ref 0.0328
_reflns_Friedel_coverage 0.000
_reflns_number_gt 5210
_reflns_number_total 6491
_reflns_threshold_expression 'I > 2\s(I)'
_cod_data_source_file om6b00068_si_002.cif
_cod_data_source_block cd72lsa
_cod_database_code 4088414
_shelxl_version_number 2014-3
_shelx_space_group_comment
; 
The symmetry employed for this shelxl refinement is uniquely defined 
by the following loop, which should always be used as a source of 
symmetry information in preference to the above space-group names. 
They are only intended as comments. 
;
_shelx_estimated_absorpt_t_max 0.782
_shelx_estimated_absorpt_t_min 0.659
_olex2_refinement_description
; 
1. Fixed Uiso 
 At 1.2 times of: 
  All C(H) groups, All C(H,H) groups 
2.a Ternary CH refined with riding coordinates: 
 C014(H014) 
2.b Secondary CH2 refined with riding coordinates: 
 C00M(H00Q,H00R), C00N(H00A,H00B), C00O(H00S,H00T), C00P(H00U,H00V), C00Q(H00C, 
 H00D), C00R(H00E,H00F), C00S(H00G,H00H), C00T(H00W,H00X), C00U(H00Y,H), 
 C00V(H00I,H00J), C00W(H00K,H00L), C00X(H00M,H00N), C00Y(H00O,H00P), C00Z(H00Z, 
 HA), C010(H01C,H01D), C011(H01E,H01F), C012(H01A,H01B), C013(H01G,H01H) 
;
_olex2_submission_special_instructions 'No special instructions were received'

loop_
_space_group_symop_operation_xyz
'x, y, z'
'-x, y+1/2, -z+1/2'
'-x, -y, -z'
'x, -y-1/2, z-1/2'

loop_
_atom_site_label
_atom_site_type_symbol
_atom_site_fract_x
_atom_site_fract_y
_atom_site_fract_z
_atom_site_U_iso_or_equiv
_atom_site_adp_type
_atom_site_occupancy
_atom_site_site_symmetry_order
_atom_site_calc_flag
_atom_site_refinement_flags_posn
Ni01 Ni 0.96532(2) 0.59009(2) 0.63943(2) 0.00740(6) Uani 1 1 d .
Ni02 Ni 0.53352(2) -0.06051(2) 0.35919(2) 0.00780(6) Uani 1 1 d .
Ni03 Ni 0.63553(2) 0.05942(2) 0.48982(2) 0.00827(6) Uani 1 1 d .
Ni04 Ni 0.85965(2) 0.49038(2) 0.50999(2) 0.00771(6) Uani 1 1 d .
Ni05 Ni 0.89471(2) 0.40150(2) 0.37186(2) 0.00816(6) Uani 1 1 d .
Ni06 Ni 0.39638(2) -0.12079(2) 0.36781(2) 0.00804(6) Uani 1 1 d .
S007 S 0.42952(3) -0.00012(5) 0.28586(3) 0.00924(11) Uani 1 1 d .
S008 S 0.58719(3) 0.13129(5) 0.37204(3) 0.00946(11) Uani 1 1 d .
S009 S 0.47739(3) -0.25020(5) 0.34750(3) 0.00993(11) Uani 1 1 d .
S00A S 1.06320(3) 0.50015(5) 0.71128(3) 0.00938(11) Uani 1 1 d .
S00B S 0.64057(3) -0.12419(5) 0.42485(3) 0.01007(11) Uani 1 1 d .
S00C S 1.03740(3) 0.75673(5) 0.64914(3) 0.00935(11) Uani 1 1 d .
S00D S 0.89401(3) 0.42304(5) 0.62940(3) 0.00924(11) Uani 1 1 d .
S00E S 0.83091(3) 0.56688(5) 0.39231(3) 0.00945(11) Uani 1 1 d .
S00F S 0.63368(3) 0.24725(5) 0.55023(3) 0.01024(11) Uani 1 1 d .
S00G S 0.67631(3) -0.02197(5) 0.60584(3) 0.00986(11) Uani 1 1 d .
S00H S 0.85479(3) 0.29533(5) 0.45365(3) 0.00911(11) Uani 1 1 d .
S00I S 0.86517(3) 0.68002(5) 0.57119(3) 0.00935(11) Uani 1 1 d .
Cl0J Cl 0.67229(3) 0.02406(5) 0.24032(3) 0.02378(14) Uani 1 1 d .
Cl0K Cl 0.75594(3) -0.16975(6) 0.19174(3) 0.02597(14) Uani 1 1 d .
Cl0L Cl 0.82196(3) 0.00009(6) 0.31953(4) 0.0435(2) Uani 1 1 d .
C00M C 0.45517(10) 0.24156(19) 0.36731(10) 0.0104(4) Uani 1 1 d .
H00Q H 0.4317 0.3249 0.3745 0.012 Uiso 1 1 calc R
H00R H 0.4577 0.1822 0.4109 0.012 Uiso 1 1 calc R
C00N C 0.93036(11) 0.92266(18) 0.56050(11) 0.0112(5) Uani 1 1 d .
H00A H 0.9253 0.9375 0.6115 0.013 Uiso 1 1 calc R
H00B H 0.9231 1.0091 0.5335 0.013 Uiso 1 1 calc R
C00O C 0.59512(11) -0.38689(19) 0.43983(11) 0.0124(5) Uani 1 1 d .
H00S H 0.6010 -0.4018 0.3892 0.015 Uiso 1 1 calc R
H00T H 0.6087 -0.4701 0.4696 0.015 Uiso 1 1 calc R
C00P C 0.51767(11) -0.35919(19) 0.42851(11) 0.0122(5) Uani 1 1 d .
H00U H 0.5133 -0.3177 0.4755 0.015 Uiso 1 1 calc R
H00V H 0.4916 -0.4445 0.4206 0.015 Uiso 1 1 calc R
C00Q C 0.71724(11) 0.39970(19) 0.39175(11) 0.0123(5) Uani 1 1 d .
H00C H 0.7206 0.4304 0.4438 0.015 Uiso 1 1 calc R
H00D H 0.6672 0.3776 0.3648 0.015 Uiso 1 1 calc R
C00R C 1.01142(11) 0.26035(19) 0.63399(11) 0.0130(5) Uani 1 1 d .
H00E H 1.0119 0.3111 0.5882 0.016 Uiso 1 1 calc R
H00F H 1.0249 0.1675 0.6275 0.016 Uiso 1 1 calc R
C00S C 1.00509(11) 0.87425(19) 0.57066(11) 0.0121(5) Uani 1 1 d .
H00G H 1.0372 0.9518 0.5801 0.015 Uiso 1 1 calc R
H00H H 1.0060 0.8313 0.5227 0.015 Uiso 1 1 calc R
C00T C 0.41083(11) 0.17516(18) 0.29370(11) 0.0099(4) Uani 1 1 d .
H00W H 0.4183 0.2230 0.2500 0.012 Uiso 1 1 calc R
H00X H 0.3604 0.1848 0.2894 0.012 Uiso 1 1 calc R
C00U C 0.76330(11) 0.19782(19) 0.66595(11) 0.0140(5) Uani 1 1 d .
H00Y H 0.7384 0.2079 0.7042 0.017 Uiso 1 1 calc R
H H 0.8124 0.2290 0.6897 0.017 Uiso 1 1 calc R
C00V C 0.87343(11) 0.82626(18) 0.51607(11) 0.0134(5) Uani 1 1 d .
H00I H 0.8843 0.7969 0.4698 0.016 Uiso 1 1 calc R
H00J H 0.8276 0.8734 0.4991 0.016 Uiso 1 1 calc R
C00W C 1.06569(11) 0.31977(18) 0.70402(11) 0.0114(5) Uani 1 1 d .
H00K H 1.1133 0.2933 0.7037 0.014 Uiso 1 1 calc R
H00L H 1.0585 0.2807 0.7503 0.014 Uiso 1 1 calc R
C00X C 0.93711(11) 0.26170(18) 0.63941(11) 0.0115(5) Uani 1 1 d .
H00M H 0.9389 0.2239 0.6895 0.014 Uiso 1 1 calc R
H00N H 0.9074 0.2020 0.5994 0.014 Uiso 1 1 calc R
C00Y C 0.76103(10) 0.27490(19) 0.39847(11) 0.0121(5) Uani 1 1 d .
H00O H 0.7574 0.2439 0.3464 0.015 Uiso 1 1 calc R
H00P H 0.7408 0.2047 0.4229 0.015 Uiso 1 1 calc R
C00Z C 0.64522(11) -0.27671(18) 0.48058(11) 0.0127(5) Uani 1 1 d .
H00Z H 0.6941 -0.3112 0.4953 0.015 Uiso 1 1 calc R
HA H 0.6350 -0.2540 0.5282 0.015 Uiso 1 1 calc R
C010 C 0.76455(11) 0.05122(19) 0.64582(11) 0.0143(5) Uani 1 1 d .
H01C H 0.7909 0.0014 0.6924 0.017 Uiso 1 1 calc R
H01D H 0.7903 0.0410 0.6083 0.017 Uiso 1 1 calc R
C011 C 0.72759(11) 0.28456(19) 0.59757(11) 0.0135(5) Uani 1 1 d .
H01E H 0.7530 0.2747 0.5597 0.016 Uiso 1 1 calc R
H01F H 0.7320 0.3786 0.6143 0.016 Uiso 1 1 calc R
C012 C 0.73920(10) 0.51295(19) 0.34958(11) 0.0122(5) Uani 1 1 d .
H01A H 0.7078 0.5899 0.3478 0.015 Uiso 1 1 calc R
H01B H 0.7321 0.4847 0.2963 0.015 Uiso 1 1 calc R
C013 C 0.52929(10) 0.27335(18) 0.36792(11) 0.0107(5) Uani 1 1 d .
H01G H 0.5516 0.3312 0.4125 0.013 Uiso 1 1 calc R
H01H H 0.5261 0.3252 0.3213 0.013 Uiso 1 1 calc R
C014 C 0.74454(12) -0.0855(2) 0.27044(12) 0.0191(5) Uani 1 1 d .
H014 H 0.7348 -0.1526 0.3058 0.023 Uiso 1 1 calc R

loop_
_atom_site_aniso_label
_atom_site_aniso_U_11
_atom_site_aniso_U_22
_atom_site_aniso_U_33
_atom_site_aniso_U_23
_atom_site_aniso_U_13
_atom_site_aniso_U_12
Ni01 0.00714(14) 0.00684(13) 0.00798(14) -0.00031(10) 0.00204(11) -0.00109(11)
Ni02 0.00692(14) 0.00750(13) 0.00834(14) -0.00068(10) 0.00151(11) -0.00097(11)
Ni03 0.00799(14) 0.00759(13) 0.00828(14) 0.00005(10) 0.00124(11) -0.00037(11)
Ni04 0.00811(14) 0.00634(13) 0.00784(14) -0.00003(10) 0.00135(11) -0.00089(11)
Ni05 0.00794(14) 0.00780(13) 0.00908(14) 0.00010(10) 0.00319(11) -0.00054(11)
Ni06 0.00702(14) 0.00739(13) 0.00951(14) 0.00042(10) 0.00234(11) -0.00019(11)
S007 0.0090(3) 0.0095(2) 0.0083(3) -0.0002(2) 0.0014(2) -0.0003(2)
S008 0.0090(3) 0.0091(2) 0.0099(3) 0.00086(19) 0.0025(2) -0.0018(2)
S009 0.0098(3) 0.0083(2) 0.0111(3) -0.0018(2) 0.0026(2) -0.0011(2)
S00A 0.0089(3) 0.0109(3) 0.0079(3) 0.0004(2) 0.0020(2) -0.0005(2)
S00B 0.0083(3) 0.0100(3) 0.0116(3) -0.0004(2) 0.0027(2) 0.0003(2)
S00C 0.0101(3) 0.0079(2) 0.0101(3) -0.00142(19) 0.0034(2) -0.0016(2)
S00D 0.0092(3) 0.0089(3) 0.0095(3) 0.00043(19) 0.0028(2) -0.0017(2)
S00E 0.0098(3) 0.0087(2) 0.0098(3) 0.0005(2) 0.0029(2) -0.0003(2)
S00F 0.0105(3) 0.0091(2) 0.0106(3) 0.0003(2) 0.0027(2) -0.0010(2)
S00G 0.0091(3) 0.0097(3) 0.0102(3) 0.00090(19) 0.0023(2) 0.0009(2)
S00H 0.0092(3) 0.0079(2) 0.0102(3) -0.00062(19) 0.0031(2) -0.0007(2)
S00I 0.0095(3) 0.0075(2) 0.0110(3) -0.0001(2) 0.0031(2) 0.0000(2)
Cl0J 0.0160(3) 0.0250(3) 0.0318(3) -0.0103(2) 0.0096(3) -0.0004(2)
Cl0K 0.0245(3) 0.0273(3) 0.0251(3) -0.0129(2) 0.0065(3) 0.0035(3)
Cl0L 0.0257(4) 0.0289(3) 0.0561(5) -0.0242(3) -0.0152(3) 0.0050(3)
C00M 0.0142(12) 0.0075(10) 0.0108(11) 0.0010(8) 0.0057(9) 0.0016(9)
C00N 0.0164(12) 0.0059(10) 0.0123(11) 0.0015(8) 0.0061(9) -0.0003(9)
C00O 0.0149(12) 0.0088(10) 0.0140(11) 0.0009(8) 0.0051(9) 0.0014(9)
C00P 0.0134(12) 0.0087(10) 0.0146(12) 0.0007(8) 0.0046(9) -0.0001(9)
C00Q 0.0080(11) 0.0160(11) 0.0116(11) -0.0006(9) 0.0015(9) -0.0031(9)
C00R 0.0191(12) 0.0093(11) 0.0119(11) 0.0020(8) 0.0066(9) 0.0020(9)
C00S 0.0148(12) 0.0085(10) 0.0133(11) -0.0001(8) 0.0048(9) -0.0025(9)
C00T 0.0095(11) 0.0089(10) 0.0106(11) 0.0025(8) 0.0024(9) 0.0008(9)
C00U 0.0091(12) 0.0193(11) 0.0125(12) -0.0013(9) 0.0021(9) -0.0047(9)
C00V 0.0160(12) 0.0086(10) 0.0141(12) 0.0036(8) 0.0028(9) 0.0009(9)
C00W 0.0109(12) 0.0102(10) 0.0142(12) 0.0060(8) 0.0054(9) 0.0021(9)
C00X 0.0175(12) 0.0059(10) 0.0098(11) 0.0021(8) 0.0024(9) -0.0020(9)
C00Y 0.0083(11) 0.0116(11) 0.0158(12) -0.0024(8) 0.0028(9) -0.0045(9)
C00Z 0.0121(12) 0.0088(11) 0.0160(12) 0.0005(8) 0.0026(9) 0.0018(9)
C010 0.0061(11) 0.0204(12) 0.0147(12) 0.0015(9) 0.0010(9) -0.0005(9)
C011 0.0115(12) 0.0135(11) 0.0153(12) -0.0013(8) 0.0041(9) -0.0060(9)
C012 0.0072(11) 0.0163(11) 0.0120(11) 0.0016(8) 0.0013(9) 0.0031(9)
C013 0.0134(12) 0.0063(10) 0.0102(11) 0.0023(8) 0.0006(9) 0.0003(9)
C014 0.0223(14) 0.0165(12) 0.0170(13) -0.0039(9) 0.0040(10) -0.0022(10)

loop_
_atom_type_symbol
_atom_type_description
_atom_type_scat_dispersion_real
_atom_type_scat_dispersion_imag
_atom_type_scat_source
C C 0.0033 0.0016 'International Tables Vol C Tables 4.2.6.8 and 6.1.1.4'
H H 0.0000 0.0000 'International Tables Vol C Tables 4.2.6.8 and 6.1.1.4'
S S 0.1246 0.1234 'International Tables Vol C Tables 4.2.6.8 and 6.1.1.4'
Cl Cl 0.1484 0.1585 'International Tables Vol C Tables 4.2.6.8 and 6.1.1.4'
Ni Ni 0.3393 1.1124 'International Tables Vol C Tables 4.2.6.8 and 6.1.1.4'

loop_
_exptl_crystal_face_index_h
_exptl_crystal_face_index_k
_exptl_crystal_face_index_l
_exptl_crystal_face_perp_dist
0.00 0.00 1.00 0.0340
0.00 0.00 -1.00 0.0180
0.00 -1.00 0.00 0.0220
0.00 1.00 0.00 0.0310
1.00 0.00 0.00 0.0510
-1.00 0.00 0.00 0.0300
-1.00 0.00 2.00 0.0230

loop_
_geom_angle_atom_site_label_1
_geom_angle_atom_site_label_2
_geom_angle_atom_site_label_3
_geom_angle
_geom_angle_site_symmetry_1
_geom_angle_site_symmetry_3
Ni04 Ni01 Ni05 115.673(12) . 3_766
S00A Ni01 Ni04 130.739(17) . .
S00A Ni01 Ni05 49.466(15) . 3_766
S00A Ni01 S00I 177.61(2) . .
S00C Ni01 Ni04 129.789(17) . .
S00C Ni01 Ni05 49.448(15) . 3_766
S00C Ni01 S00A 80.06(2) . .
S00C Ni01 S00I 100.88(2) . .
S00D Ni01 Ni04 50.132(14) . .
S00D Ni01 Ni05 130.118(17) . 3_766
S00D Ni01 S00A 99.69(2) . .
S00D Ni01 S00C 179.56(2) . .
S00D Ni01 S00I 79.39(2) . .
S00I Ni01 Ni04 50.181(15) . .
S00I Ni01 Ni05 132.735(18) . 3_766
Ni06 Ni02 Ni03 118.548(11) . .
S007 Ni02 Ni03 133.290(17) . .
S007 Ni02 Ni06 49.521(15) . .
S007 Ni02 S008 99.21(2) . .
S007 Ni02 S009 79.84(2) . .
S007 Ni02 S00B 175.46(2) . .
S008 Ni02 Ni03 49.195(14) . .
S008 Ni02 Ni06 128.869(18) . .
S008 Ni02 S009 178.34(2) . .
S008 Ni02 S00B 80.72(2) . .
S009 Ni02 Ni03 130.665(17) . .
S009 Ni02 Ni06 49.503(15) . .
S009 Ni02 S00B 100.33(2) . .
S00B Ni02 Ni03 49.701(15) . .
S00B Ni02 Ni06 133.721(18) . .
Ni02 Ni03 Ni06 122.378(12) . 3_656
S008 Ni03 Ni02 48.662(14) . .
S008 Ni03 Ni06 131.104(18) . 3_656
S008 Ni03 S00B 79.69(2) . .
S00B Ni03 Ni02 48.827(15) . .
S00B Ni03 Ni06 135.412(18) . 3_656
S00F Ni03 Ni02 131.475(17) . .
S00F Ni03 Ni06 47.764(15) . 3_656
S00F Ni03 S008 98.37(2) . .
S00F Ni03 S00B 176.73(2) . .
S00G Ni03 Ni02 127.245(17) . .
S00G Ni03 Ni06 47.864(15) . 3_656
S00G Ni03 S008 175.49(2) . .
S00G Ni03 S00B 98.63(2) . .
S00G Ni03 S00F 83.50(2) . .
Ni01 Ni04 Ni05 120.870(12) . .
S00D Ni04 Ni01 49.404(15) . .
S00D Ni04 Ni05 132.879(18) . .
S00D Ni04 S00E 176.33(2) . .
S00D Ni04 S00H 98.70(2) . .
S00D Ni04 S00I 78.69(2) . .
S00E Ni04 Ni01 126.950(17) . .
S00E Ni04 Ni05 47.243(15) . .
S00E Ni04 S00H 83.53(2) . .
S00E Ni04 S00I 99.09(2) . .
S00H Ni04 Ni01 128.560(17) . .
S00H Ni04 Ni05 47.110(15) . .
S00I Ni04 Ni01 49.906(15) . .
S00I Ni04 Ni05 135.227(18) . .
S00I Ni04 S00H 177.35(2) . .
Ni01 Ni05 Ni04 123.456(11) 3_766 .
S00A Ni05 Ni01 48.723(15) 3_766 3_766
S00A Ni05 Ni04 134.786(17) 3_766 .
S00C Ni05 Ni01 48.718(15) 3_766 3_766
S00C Ni05 Ni04 133.680(17) 3_766 .
S00C Ni05 S00A 79.00(2) 3_766 3_766
S00E Ni05 Ni01 128.400(17) . 3_766
S00E Ni05 Ni04 47.272(14) . .
S00E Ni05 S00A 98.64(2) . 3_766
S00E Ni05 S00C 177.09(2) . 3_766
S00H Ni05 Ni01 129.753(17) . 3_766
S00H Ni05 Ni04 47.458(14) . .
S00H Ni05 S00A 177.49(2) . 3_766
S00H Ni05 S00C 98.52(2) . 3_766
S00H Ni05 S00E 83.85(2) . .
Ni02 Ni06 Ni03 119.074(11) . 3_656
S007 Ni06 Ni02 48.799(15) . .
S007 Ni06 Ni03 133.829(17) . 3_656
S007 Ni06 S009 79.08(2) . .
S007 Ni06 S00F 177.79(2) . 3_656
S007 Ni06 S00G 98.97(2) . 3_656
S009 Ni06 Ni02 49.156(15) . .
S009 Ni06 Ni03 130.736(17) . 3_656
S009 Ni06 S00F 98.72(2) . 3_656
S009 Ni06 S00G 174.40(2) . 3_656
S00F Ni06 Ni02 129.527(17) 3_656 .
S00F Ni06 Ni03 47.738(15) 3_656 3_656
S00F Ni06 S00G 83.21(2) 3_656 3_656
S00G Ni06 Ni02 125.772(17) 3_656 .
S00G Ni06 Ni03 47.542(15) 3_656 3_656
Ni02 S007 Ni06 81.679(19) . .
C00T S007 Ni02 113.66(7) . .
C00T S007 Ni06 111.48(7) . .
Ni02 S008 Ni03 82.143(19) . .
C013 S008 Ni02 113.84(7) . .
C013 S008 Ni03 111.82(7) . .
Ni02 S009 Ni06 81.341(19) . .
C00P S009 Ni02 111.39(7) . .
C00P S009 Ni06 111.92(7) . .
Ni01 S00A Ni05 81.815(19) . 3_766
C00W S00A Ni01 114.13(7) . .
C00W S00A Ni05 111.74(7) . 3_766
Ni02 S00B Ni03 81.47(2) . .
C00Z S00B Ni02 114.91(7) . .
C00Z S00B Ni03 113.33(7) . .
Ni01 S00C Ni05 81.836(19) . 3_766
C00S S00C Ni01 112.07(7) . .
C00S S00C Ni05 114.28(7) . 3_766
Ni01 S00D Ni04 80.464(19) . .
C00X S00D Ni01 113.87(7) . .
C00X S00D Ni04 111.34(7) . .
Ni05 S00E Ni04 85.485(19) . .
C012 S00E Ni04 103.45(7) . .
C012 S00E Ni05 104.92(7) . .
Ni03 S00F Ni06 84.50(2) . 3_656
C011 S00F Ni03 103.70(7) . .
C011 S00F Ni06 104.58(7) . 3_656
Ni03 S00G Ni06 84.594(19) . 3_656
C010 S00G Ni03 104.72(7) . .
C010 S00G Ni06 105.45(7) . 3_656
Ni05 S00H Ni04 85.432(19) . .
C00Y S00H Ni04 104.16(6) . .
C00Y S00H Ni05 101.70(7) . .
Ni01 S00I Ni04 79.913(19) . .
C00V S00I Ni01 115.13(7) . .
C00V S00I Ni04 114.27(7) . .
H00Q C00M H00R 107.8 . .
C00T C00M H00Q 109.0 . .
C00T C00M H00R 109.0 . .
C013 C00M H00Q 109.0 . .
C013 C00M H00R 109.0 . .
C013 C00M C00T 113.01(16) . .
H00A C00N H00B 107.7 . .
C00S C00N H00A 108.9 . .
C00S C00N H00B 108.9 . .
C00V C00N H00A 108.9 . .
C00V C00N H00B 108.9 . .
C00V C00N C00S 113.47(16) . .
H00S C00O H00T 107.6 . .
C00P C00O H00S 108.6 . .
C00P C00O H00T 108.6 . .
C00P C00O C00Z 114.55(16) . .
C00Z C00O H00S 108.6 . .
C00Z C00O H00T 108.6 . .
S009 C00P H00U 109.0 . .
S009 C00P H00V 109.0 . .
C00O C00P S009 112.83(14) . .
C00O C00P H00U 109.0 . .
C00O C00P H00V 109.0 . .
H00U C00P H00V 107.8 . .
H00C C00Q H00D 107.6 . .
C00Y C00Q H00C 108.7 . .
C00Y C00Q H00D 108.7 . .
C00Y C00Q C012 114.20(17) . .
C012 C00Q H00C 108.7 . .
C012 C00Q H00D 108.7 . .
H00E C00R H00F 107.8 . .
C00W C00R H00E 109.0 . .
C00W C00R H00F 109.0 . .
C00X C00R H00E 109.0 . .
C00X C00R H00F 109.0 . .
C00X C00R C00W 112.86(16) . .
S00C C00S H00G 109.0 . .
S00C C00S H00H 109.0 . .
C00N C00S S00C 113.01(14) . .
C00N C00S H00G 109.0 . .
C00N C00S H00H 109.0 . .
H00G C00S H00H 107.8 . .
S007 C00T H00W 108.5 . .
S007 C00T H00X 108.5 . .
C00M C00T S007 114.91(13) . .
C00M C00T H00W 108.5 . .
C00M C00T H00X 108.5 . .
H00W C00T H00X 107.5 . .
H00Y C00U H 107.7 . .
C010 C00U H00Y 108.9 . .
C010 C00U H 108.9 . .
C011 C00U H00Y 108.9 . .
C011 C00U H 108.9 . .
C011 C00U C010 113.26(16) . .
S00I C00V H00I 108.9 . .
S00I C00V H00J 108.9 . .
C00N C00V S00I 113.45(14) . .
C00N C00V H00I 108.9 . .
C00N C00V H00J 108.9 . .
H00I C00V H00J 107.7 . .
S00A C00W H00K 108.5 . .
S00A C00W H00L 108.5 . .
C00R C00W S00A 115.17(13) . .
C00R C00W H00K 108.5 . .
C00R C00W H00L 108.5 . .
H00K C00W H00L 107.5 . .
S00D C00X H00M 108.2 . .
S00D C00X H00N 108.2 . .
C00R C00X S00D 116.25(14) . .
C00R C00X H00M 108.2 . .
C00R C00X H00N 108.2 . .
H00M C00X H00N 107.4 . .
S00H C00Y H00O 108.6 . .
S00H C00Y H00P 108.6 . .
C00Q C00Y S00H 114.46(13) . .
C00Q C00Y H00O 108.6 . .
C00Q C00Y H00P 108.6 . .
H00O C00Y H00P 107.6 . .
S00B C00Z H00Z 108.5 . .
S00B C00Z HA 108.5 . .
C00O C00Z S00B 115.10(14) . .
C00O C00Z H00Z 108.5 . .
C00O C00Z HA 108.5 . .
H00Z C00Z HA 107.5 . .
S00G C010 H01C 108.9 . .
S00G C010 H01D 108.9 . .
C00U C010 S00G 113.47(14) . .
C00U C010 H01C 108.9 . .
C00U C010 H01D 108.9 . .
H01C C010 H01D 107.7 . .
S00F C011 H01E 108.6 . .
S00F C011 H01F 108.6 . .
C00U C011 S00F 114.70(14) . .
C00U C011 H01E 108.6 . .
C00U C011 H01F 108.6 . .
H01E C011 H01F 107.6 . .
S00E C012 H01A 108.7 . .
S00E C012 H01B 108.7 . .
C00Q C012 S00E 114.42(14) . .
C00Q C012 H01A 108.7 . .
C00Q C012 H01B 108.7 . .
H01A C012 H01B 107.6 . .
S008 C013 H01G 108.2 . .
S008 C013 H01H 108.2 . .
C00M C013 S008 116.20(13) . .
C00M C013 H01G 108.2 . .
C00M C013 H01H 108.2 . .
H01G C013 H01H 107.4 . .
Cl0J C014 H014 108.5 . .
Cl0K C014 Cl0J 110.47(11) . .
Cl0K C014 H014 108.5 . .
Cl0L C014 Cl0J 110.89(11) . .
Cl0L C014 Cl0K 109.83(13) . .
Cl0L C014 H014 108.5 . .

loop_
_geom_bond_atom_site_label_1
_geom_bond_atom_site_label_2
_geom_bond_distance
_geom_bond_site_symmetry_2
Ni01 Ni04 2.8217(3) .
Ni01 Ni05 2.8713(4) 3_766
Ni01 S00A 2.1800(6) .
Ni01 S00C 2.1798(6) .
Ni01 S00D 2.1726(6) .
Ni01 S00I 2.1925(6) .
Ni02 Ni03 2.8802(4) .
Ni02 Ni06 2.8603(4) .
Ni02 S007 2.1750(6) .
Ni02 S008 2.1830(5) .
Ni02 S009 2.1887(6) .
Ni02 S00B 2.1922(6) .
Ni03 Ni06 2.9587(4) 3_656
Ni03 S008 2.2008(5) .
Ni03 S00B 2.2213(6) .
Ni03 S00F 2.1998(6) .
Ni03 S00G 2.1926(6) .
Ni04 Ni05 2.9869(4) .
Ni04 S00D 2.1961(5) .
Ni04 S00E 2.2010(5) .
Ni04 S00H 2.2077(5) .
Ni04 S00I 2.2013(5) .
Ni05 Ni01 2.8713(4) 3_766
Ni05 S00A 2.2046(6) 3_766
Ni05 S00C 2.2040(6) 3_766
Ni05 S00E 2.1999(6) .
Ni05 S00H 2.1954(6) .
Ni06 Ni03 2.9587(4) 3_656
Ni06 S007 2.1988(6) .
Ni06 S009 2.2002(6) .
Ni06 S00F 2.2007(6) 3_656
Ni06 S00G 2.2039(6) 3_656
S007 C00T 1.8173(18) .
S008 C013 1.8248(19) .
S009 C00P 1.8217(19) .
S00A Ni05 2.2047(6) 3_766
S00A C00W 1.8209(19) .
S00B C00Z 1.8326(19) .
S00C Ni05 2.2040(6) 3_766
S00C C00S 1.8210(19) .
S00D C00X 1.8187(19) .
S00E C012 1.832(2) .
S00F Ni06 2.2007(6) 3_656
S00F C011 1.839(2) .
S00G Ni06 2.2038(6) 3_656
S00G C010 1.835(2) .
S00H C00Y 1.838(2) .
S00I C00V 1.8253(19) .
Cl0J C014 1.760(2) .
Cl0K C014 1.757(2) .
Cl0L C014 1.751(2) .
C00M H00Q 0.9900 .
C00M H00R 0.9900 .
C00M C00T 1.520(2) .
C00M C013 1.512(3) .
C00N H00A 0.9900 .
C00N H00B 0.9900 .
C00N C00S 1.524(3) .
C00N C00V 1.521(3) .
C00O H00S 0.9900 .
C00O H00T 0.9900 .
C00O C00P 1.520(3) .
C00O C00Z 1.522(3) .
C00P H00U 0.9900 .
C00P H00V 0.9900 .
C00Q H00C 0.9900 .
C00Q H00D 0.9900 .
C00Q C00Y 1.512(3) .
C00Q C012 1.521(3) .
C00R H00E 0.9900 .
C00R H00F 0.9900 .
C00R C00W 1.520(3) .
C00R C00X 1.520(3) .
C00S H00G 0.9900 .
C00S H00H 0.9900 .
C00T H00W 0.9900 .
C00T H00X 0.9900 .
C00U H00Y 0.9900 .
C00U H 0.9900 .
C00U C010 1.523(3) .
C00U C011 1.513(3) .
C00V H00I 0.9900 .
C00V H00J 0.9900 .
C00W H00K 0.9900 .
C00W H00L 0.9900 .
C00X H00M 0.9900 .
C00X H00N 0.9900 .
C00Y H00O 0.9900 .
C00Y H00P 0.9900 .
C00Z H00Z 0.9900 .
C00Z HA 0.9900 .
C010 H01C 0.9900 .
C010 H01D 0.9900 .
C011 H01E 0.9900 .
C011 H01F 0.9900 .
C012 H01A 0.9900 .
C012 H01B 0.9900 .
C013 H01G 0.9900 .
C013 H01H 0.9900 .
C014 H014 1.0000 .

loop_
_geom_torsion_atom_site_label_1
_geom_torsion_atom_site_label_2
_geom_torsion_atom_site_label_3
_geom_torsion_atom_site_label_4
_geom_torsion
_geom_torsion_site_symmetry_1
Ni01 S00A C00W C00R 17.60(17) .
Ni01 S00C C00S C00N 53.52(15) .
Ni01 S00D C00X C00R -14.31(16) .
Ni01 S00I C00V C00N -43.21(17) .
Ni02 S007 C00T C00M -21.61(17) .
Ni02 S008 C013 C00M 8.14(16) .
Ni02 S009 C00P C00O -57.37(15) .
Ni02 S00B C00Z C00O 41.83(17) .
Ni03 S008 C013 C00M -82.77(14) .
Ni03 S00B C00Z C00O 133.10(14) .
Ni03 S00F C011 C00U -73.48(15) .
Ni03 S00G C010 C00U 73.34(15) .
Ni04 S00D C00X C00R 74.45(15) .
Ni04 S00E C012 C00Q -19.33(16) .
Ni04 S00H C00Y C00Q 12.26(16) .
Ni04 S00I C00V C00N -133.16(13) .
Ni05 S00A C00W C00R -73.01(16) 3_766
Ni05 S00C C00S C00N 144.37(12) 3_766
Ni05 S00E C012 C00Q 69.52(15) .
Ni05 S00H C00Y C00Q -75.93(15) .
Ni06 S007 C00T C00M 68.54(16) .
Ni06 S009 C00P C00O -146.41(12) .
Ni06 S00F C011 C00U 14.31(16) 3_656
Ni06 S00G C010 C00U -15.03(16) 3_656
C00P C00O C00Z S00B -70.5(2) .
C00S C00N C00V S00I 74.4(2) .
C00T C00M C013 S008 -68.88(19) .
C00V C00N C00S S00C -81.46(18) .
C00W C00R C00X S00D 72.44(19) .
C00X C00R C00W S00A -74.05(19) .
C00Y C00Q C012 S00E -58.6(2) .
C00Z C00O C00P S009 80.09(19) .
C010 C00U C011 S00F 62.5(2) .
C011 C00U C010 S00G -61.7(2) .
C012 C00Q C00Y S00H 62.8(2) .
C013 C00M C00T S007 77.23(19) .
